data_4316083
loop_
_publ_author_name
'G\'eza Szigethy'
'Kenneth N. Raymond'

_publ_section_title
;
 Influence of Linker Geometry on Uranyl Complexation by Rigidly Linked
 Bis(3-hydroxy-N-methyl-pyridin-2-one)
;
_journal_name_full 'Inorganic Chemistry'
_journal_page_first 6755
_journal_page_last 6765
_journal_paper_doi 10.1021/ic1007878
_journal_volume 49
_journal_year 2010
_chemical_formula_moiety 'C23 H24 N4 O9 S U'
_chemical_formula_sum 'C23 H24 N4 O9 S U'
_chemical_formula_weight 770.55
_chemical_melting_point ?
_chemical_name_common
;
2-benzylphenyl-bis-Me-3,2-HOPO, Uranyl complex
;
_space_group_IT_number 2
_symmetry_cell_setting triclinic
_symmetry_space_group_name_Hall '-P 1'
_symmetry_space_group_name_H-M 'P -1'
_atom_sites_solution_hydrogens geom
_atom_sites_solution_primary direct
_atom_sites_solution_secondary difmap
_audit_creation_method SHELXL-97
_cell_angle_alpha 92.8340(10)
_cell_angle_beta 96.215(2)
_cell_angle_gamma 100.443(2)
_cell_formula_units_Z 4
_cell_length_a 7.0126(5)
_cell_length_b 13.3648(9)
_cell_length_c 27.8747(19)
_cell_measurement_reflns_used 9916
_cell_measurement_temperature 193(2)
_cell_measurement_theta_max 31.172
_cell_measurement_theta_min 2.410
_cell_volume 2547.7(3)
_computing_cell_refinement 'SAINT v. 7.23'
_computing_data_collection 'Bruker APEX2 v. 2.0.2'
_computing_data_reduction 'SAINT v. 7.23'
_computing_molecular_graphics 'ORTEP-3 v.1.08, POV-Ray v3.6.1c.icl8.win32'
_computing_publication_material 'ORTEP-3 v.1.08, POV-Ray v3.6.1c.icl8.win32'
_computing_structure_refinement 'SHELXL-97 (Sheldrick, 1997)'
_computing_structure_solution 'SHELXS-97 (Sheldrick, 1990)'
_diffrn_ambient_temperature 193(2)
_diffrn_detector_area_resol_mean 3.623
_diffrn_measured_fraction_theta_full 0.968
_diffrn_measured_fraction_theta_max 0.968
_diffrn_measurement_device_type 'Bruker Platinum 200'
_diffrn_measurement_method \w-scans
_diffrn_radiation_monochromator 'channel cut Si-<111> crystal'
_diffrn_radiation_source 'Advanced Light Source Station 11.3.1'
_diffrn_radiation_type synchrotron
_diffrn_radiation_wavelength 0.77490
_diffrn_reflns_av_R_equivalents 0.0476
_diffrn_reflns_av_sigmaI/netI 0.0489
_diffrn_reflns_limit_h_max 9
_diffrn_reflns_limit_h_min -9
_diffrn_reflns_limit_k_max 17
_diffrn_reflns_limit_k_min -17
_diffrn_reflns_limit_l_max 37
_diffrn_reflns_limit_l_min -37
_diffrn_reflns_number 33111
_diffrn_reflns_theta_full 31.21
_diffrn_reflns_theta_max 31.21
_diffrn_reflns_theta_min 1.61
_diffrn_standards_number 0
_exptl_absorpt_coefficient_mu 3.590
_exptl_absorpt_correction_T_max 0.8999
_exptl_absorpt_correction_T_min 0.7872
_exptl_absorpt_correction_type multi-scan
_exptl_absorpt_process_details 'Blessing, 1995'
_exptl_crystal_colour red
_exptl_crystal_density_diffrn 2.009
_exptl_crystal_density_meas ?
_exptl_crystal_density_method 'not measured'
_exptl_crystal_description plate
_exptl_crystal_F_000 1480
_exptl_crystal_size_max 0.07
_exptl_crystal_size_mid 0.06
_exptl_crystal_size_min 0.03
_refine_diff_density_max 2.799
_refine_diff_density_min -1.945
_refine_diff_density_rms 0.167
_refine_ls_extinction_method none
_refine_ls_goodness_of_fit_ref 1.108
_refine_ls_hydrogen_treatment constr
_refine_ls_matrix_type full
_refine_ls_number_parameters 708
_refine_ls_number_reflns 12370
_refine_ls_number_restraints 28
_refine_ls_restrained_S_all 1.107
_refine_ls_R_factor_all 0.0522
_refine_ls_R_factor_gt 0.0449
_refine_ls_shift/su_max 0.002
_refine_ls_shift/su_mean 0.000
_refine_ls_structure_factor_coef Fsqd
_refine_ls_weighting_details 'calc w=1/[\s^2^(Fo^2^)+(0.0275P)^2^+18.9976P] where P=(Fo^2^+2Fc^2^)/3'
_refine_ls_weighting_scheme calc
_refine_ls_wR_factor_gt 0.1130
_refine_ls_wR_factor_ref 0.1166
_reflns_number_gt 10740
_reflns_number_total 12370
_reflns_threshold_expression >2sigma(I)
_cod_data_source_file ic1007878_si_002_3.cif
_cod_data_source_block tolhpals
_cod_depositor_comments
;
The following automatic conversions were performed:
'_symmetry_cell_setting' value 'Triclinic' changed to 'triclinic'
according to '/home/adriana/struct/CIF-dictionaries/cif_core.dic'
dictionary named 'cif_core.dic' version 2.4.1 from 2010-06-29.

Automatic conversion script
Id: cif_fix_enum 1555 2011-01-17 13:19:09Z saulius 

The following automatic conversions were performed:

'_chemical_melting_point' value 'not measured' was changed to '?' -
the value is undefined or not given.

Automatic conversion script
Id: cif_fix_values 1569 2011-02-09 13:29:24Z adriana 

The following automatic conversions were performed:

'_exptl_crystal_density_meas' value 'not measured' was changed to '?'
- the value is perceived as not measured.

Automatic conversion script
Id: cif_fix_values 3008 2015-01-20 13:52:24Z robertas 
;
_cod_database_code 4316083

loop_
_symmetry_equiv_pos_as_xyz
'x, y, z'
'-x, -y, -z'

loop_
_atom_site_label
_atom_site_type_symbol
_atom_site_fract_x
_atom_site_fract_y
_atom_site_fract_z
_atom_site_U_iso_or_equiv
_atom_site_adp_type
_atom_site_occupancy
_atom_site_symmetry_multiplicity
_atom_site_calc_flag
_atom_site_refinement_flags
_atom_site_disorder_assembly
_atom_site_disorder_group
U1 U 0.21699(4) 0.212969(17) 0.421604(8) 0.02804(7) Uani 1 1 d . A .
U2 U 0.40773(4) 0.057131(19) 0.839684(8) 0.03350(7) Uani 1 1 d . B .
S1 S 0.2205(4) -0.0463(2) 0.44007(12) 0.0442(9) Uani 0.746(10) 1 d PD A 1
S1A S 0.1788(12) -0.0567(7) 0.4688(4) 0.058(4) Uani 0.254(10) 1 d PD A 2
S2 S 0.8125(4) 0.2630(2) 0.82321(8) 0.0500(8) Uani 0.855(7) 1 d PD B 1
S2A S 0.7283(14) 0.2928(9) 0.8639(5) 0.068(6) Uani 0.145(7) 1 d PD B 2
O1 O 0.4706(7) 0.2113(4) 0.42274(17) 0.0348(10) Uani 1 1 d . . .
O2 O -0.0366(8) 0.2076(5) 0.42268(18) 0.0461(13) Uani 1 1 d . . .
O3 O 0.2756(8) 0.2971(3) 0.50392(15) 0.0337(10) Uani 1 1 d . . .
O4 O 0.2534(9) 0.3882(3) 0.42375(16) 0.0398(12) Uani 1 1 d . . .
O5 O 0.2206(7) 0.2777(3) 0.34431(15) 0.0317(10) Uani 1 1 d . . .
O6 O 0.1365(8) 0.0822(3) 0.35406(16) 0.0364(11) Uani 1 1 d . . .
O7 O 0.1879(11) 0.0586(4) 0.4614(2) 0.0596(18) Uani 1 1 d . . .
O8 O 0.1789(9) 0.6890(4) 0.42062(19) 0.0444(13) Uani 1 1 d . . .
O9 O 0.3347(8) 0.3859(4) 0.20864(17) 0.0406(12) Uani 1 1 d . . .
O10 O 0.1914(9) 0.1014(4) 0.8196(2) 0.0487(13) Uani 1 1 d . . .
O11 O 0.6343(8) 0.0218(4) 0.85866(18) 0.0442(12) Uani 1 1 d . . .
O12 O 0.4260(9) 0.1526(4) 0.91778(19) 0.0468(13) Uani 1 1 d . . .
O13 O 0.2415(9) -0.0331(4) 0.89626(19) 0.0514(14) Uani 1 1 d . . .
O14 O 0.2978(8) -0.1186(4) 0.81567(16) 0.0383(11) Uani 1 1 d . . .
O15 O 0.4119(8) 0.0112(4) 0.75266(16) 0.0371(11) Uani 1 1 d . . .
O16 O 0.5964(9) 0.2130(4) 0.8237(2) 0.0534(15) Uani 1 1 d . . .
O17 O 0.0348(9) -0.2177(5) 1.00405(19) 0.0523(14) Uani 1 1 d . . .
O18 O 0.1427(8) -0.4334(4) 0.77294(18) 0.0392(11) Uani 1 1 d . . .
N1 N 0.2842(8) 0.4466(4) 0.54952(19) 0.0316(11) Uani 1 1 d . . .
N2 N 0.1443(8) 0.5377(4) 0.37788(19) 0.0309(11) Uani 1 1 d . . .
H2 H 0.1383 0.4716 0.3796 0.037 Uiso 1 1 calc R . .
N3 N 0.3221(8) 0.4307(4) 0.28805(19) 0.0298(11) Uani 1 1 d . . .
H3N H 0.2865 0.4078 0.3154 0.036 Uiso 1 1 calc R . .
N4 N 0.1364(8) 0.0446(4) 0.27298(19) 0.0297(11) Uani 1 1 d . . .
N5 N 0.3850(9) 0.1445(5) 0.9982(2) 0.0438(15) Uani 1 1 d . . .
N6 N 0.0475(10) -0.2037(5) 0.9236(2) 0.0438(15) Uani 1 1 d . . .
H6 H 0.0828 -0.1626 0.9011 0.053 Uiso 1 1 calc R . .
N7 N 0.2201(9) -0.3132(4) 0.8370(2) 0.0360(13) Uani 1 1 d . . .
H7 H 0.2349 -0.2477 0.8456 0.043 Uiso 1 1 calc R . .
N8 N 0.3485(8) -0.1141(4) 0.69028(18) 0.0295(11) Uani 1 1 d . . .
C1 C 0.3184(11) 0.3962(6) 0.5949(2) 0.0405(16) Uani 1 1 d . . .
H1A H 0.1977 0.3511 0.6007 0.061 Uiso 1 1 calc R . .
H1B H 0.3590 0.4481 0.6220 0.061 Uiso 1 1 calc R . .
H1C H 0.4212 0.3561 0.5922 0.061 Uiso 1 1 calc R . .
C2 C 0.2692(10) 0.5482(5) 0.5513(2) 0.0359(15) Uani 1 1 d . . .
H2A H 0.2818 0.5851 0.5819 0.043 Uiso 1 1 calc R . .
C3 C 0.2369(11) 0.5964(5) 0.5105(3) 0.0364(15) Uani 1 1 d . . .
H3 H 0.2225 0.6657 0.5128 0.044 Uiso 1 1 calc R . .
C4 C 0.2243(9) 0.5447(5) 0.4645(2) 0.0292(12) Uani 1 1 d . . .
C5 C 0.2498(10) 0.4443(5) 0.4631(2) 0.0299(13) Uani 1 1 d . . .
C6 C 0.2712(9) 0.3913(5) 0.5068(2) 0.0297(13) Uani 1 1 d . . .
C7 C 0.1816(10) 0.5972(5) 0.4193(2) 0.0321(13) Uani 1 1 d . . .
C8 C 0.1132(10) 0.5767(5) 0.3301(2) 0.0338(14) Uani 1 1 d . . .
H8A H 0.0471 0.6359 0.3329 0.041 Uiso 1 1 calc R . .
H8B H 0.0258 0.5232 0.3081 0.041 Uiso 1 1 calc R . .
C9 C 0.3001(10) 0.6088(5) 0.3086(2) 0.0309(13) Uani 1 1 d . . .
C10 C 0.3841(12) 0.7116(5) 0.3081(3) 0.0404(16) Uani 1 1 d . . .
H10 H 0.3210 0.7612 0.3220 0.049 Uiso 1 1 calc R . .
C11 C 0.5527(13) 0.7443(6) 0.2885(3) 0.0464(18) Uani 1 1 d . . .
H11 H 0.6069 0.8149 0.2895 0.056 Uiso 1 1 calc R . .
C12 C 0.6432(12) 0.6732(6) 0.2672(3) 0.0438(17) Uani 1 1 d . . .
H12 H 0.7579 0.6953 0.2524 0.053 Uiso 1 1 calc R . .
C13 C 0.5677(11) 0.5697(6) 0.2672(2) 0.0381(15) Uani 1 1 d . . .
H13 H 0.6337 0.5212 0.2535 0.046 Uiso 1 1 calc R . .
C14 C 0.3953(10) 0.5366(5) 0.2873(2) 0.0291(12) Uani 1 1 d . . .
C15 C 0.3029(9) 0.3620(5) 0.2493(2) 0.0294(12) Uani 1 1 d . . .
C16 C 0.2398(9) 0.2519(5) 0.2596(2) 0.0286(12) Uani 1 1 d . . .
C17 C 0.2180(10) 0.1780(5) 0.2205(2) 0.0321(13) Uani 1 1 d . . .
H17 H 0.2407 0.1987 0.1892 0.039 Uiso 1 1 calc R . .
C18 C 0.1640(10) 0.0764(5) 0.2276(2) 0.0331(14) Uani 1 1 d . . .
H18 H 0.1454 0.0273 0.2008 0.040 Uiso 1 1 calc R . .
C19 C 0.1585(9) 0.1122(5) 0.3116(2) 0.0296(13) Uani 1 1 d . . .
C20 C 0.2076(9) 0.2204(5) 0.3054(2) 0.0276(12) Uani 1 1 d . . .
C21 C 0.0878(12) -0.0666(5) 0.2793(3) 0.0419(17) Uani 1 1 d . . .
H21A H 0.1935 -0.0867 0.3004 0.063 Uiso 1 1 calc R . .
H21B H 0.0719 -0.1046 0.2477 0.063 Uiso 1 1 calc R . .
H21C H -0.0341 -0.0818 0.2940 0.063 Uiso 1 1 calc R . .
C22 C 0.280(2) -0.1090(10) 0.4920(3) 0.064(3) Uiso 0.746(10) 1 d PD A 1
H22A H 0.3959 -0.0684 0.5112 0.096 Uiso 0.746(10) 1 calc PR A 1
H22B H 0.3062 -0.1762 0.4824 0.096 Uiso 0.746(10) 1 calc PR A 1
H22C H 0.1701 -0.1172 0.5114 0.096 Uiso 0.746(10) 1 calc PR A 1
C22A C 0.374(5) -0.078(4) 0.4379(15) 0.077(13) Uiso 0.254(10) 1 d PD A 2
H22D H 0.4970 -0.0589 0.4595 0.115 Uiso 0.254(10) 1 calc PR A 2
H22E H 0.3801 -0.0376 0.4096 0.115 Uiso 0.254(10) 1 calc PR A 2
H22F H 0.3555 -0.1509 0.4272 0.115 Uiso 0.254(10) 1 calc PR A 2
C23 C -0.0194(9) -0.1150(6) 0.4266(4) 0.066(3) Uani 1 1 d D . .
H23A H -0.0974 -0.0988 0.4520 0.099 Uiso 0.746(10) 1 calc PR A 1
H23B H -0.0179 -0.1883 0.4248 0.099 Uiso 0.746(10) 1 calc PR A 1
H23C H -0.0768 -0.0963 0.3955 0.099 Uiso 0.746(10) 1 calc PR A 1
H23D H -0.0893 -0.0636 0.4132 0.099 Uiso 0.254(10) 1 d PR A 2
H23E H -0.1094 -0.1651 0.4419 0.099 Uiso 0.254(10) 1 d PR A 2
H23F H 0.0329 -0.1497 0.4006 0.099 Uiso 0.254(10) 1 d PR A 2
C24 C 0.4805(14) 0.2524(7) 1.0077(3) 0.060(3) Uani 1 1 d . . .
H24A H 0.5915 0.2666 0.9889 0.090 Uiso 1 1 calc R . .
H24B H 0.5268 0.2662 1.0422 0.090 Uiso 1 1 calc R . .
H24C H 0.3867 0.2961 0.9982 0.090 Uiso 1 1 calc R . .
C25 C 0.3210(12) 0.0872(7) 1.0349(3) 0.050(2) Uani 1 1 d . . .
H25 H 0.3431 0.1170 1.0671 0.060 Uiso 1 1 calc R . .
C26 C 0.2284(12) -0.0094(7) 1.0261(3) 0.047(2) Uani 1 1 d . . .
H26 H 0.1843 -0.0466 1.0523 0.056 Uiso 1 1 calc R . .
C27 C 0.1940(11) -0.0580(6) 0.9788(2) 0.0394(16) Uani 1 1 d . . .
C28 C 0.2591(11) -0.0020(6) 0.9421(2) 0.0407(16) Uani 1 1 d . . .
C29 C 0.3634(11) 0.1038(6) 0.9519(2) 0.0409(17) Uani 1 1 d . . .
C30 C 0.0841(11) -0.1673(7) 0.9700(3) 0.0428(17) Uani 1 1 d . . .
C31 C -0.0485(12) -0.3086(6) 0.9088(3) 0.0438(17) Uani 1 1 d . . .
H31A H -0.1179 -0.3110 0.8758 0.053 Uiso 1 1 calc R . .
H31B H -0.1470 -0.3312 0.9308 0.053 Uiso 1 1 calc R . .
C32 C 0.0915(13) -0.3804(6) 0.9092(3) 0.0427(17) Uani 1 1 d . . .
C33 C 0.1012(15) -0.4494(7) 0.9455(3) 0.060(3) Uani 1 1 d . . .
H33 H 0.0167 -0.4494 0.9700 0.072 Uiso 1 1 calc R . .
C34 C 0.2272(17) -0.5161(8) 0.9470(4) 0.067(3) Uani 1 1 d . . .
H34 H 0.2312 -0.5610 0.9723 0.081 Uiso 1 1 calc R . .
C35 C 0.3502(16) -0.5180(8) 0.9109(3) 0.061(3) Uani 1 1 d . . .
H35 H 0.4367 -0.5651 0.9114 0.074 Uiso 1 1 calc R . .
C36 C 0.3464(13) -0.4517(6) 0.8746(3) 0.0454(18) Uani 1 1 d . . .
H36 H 0.4307 -0.4529 0.8502 0.054 Uiso 1 1 calc R . .
C37 C 0.2190(11) -0.3830(5) 0.8739(2) 0.0366(15) Uani 1 1 d . . .
C38 C 0.1994(10) -0.3428(5) 0.7894(2) 0.0327(13) Uani 1 1 d . . .
C39 C 0.2479(9) -0.2599(5) 0.7561(2) 0.0290(12) Uani 1 1 d . . .
C40 C 0.2495(10) -0.2873(5) 0.7064(2) 0.0311(13) Uani 1 1 d . . .
H40 H 0.2160 -0.3572 0.6950 0.037 Uiso 1 1 calc R . .
C41 C 0.2977(10) -0.2162(5) 0.6750(2) 0.0339(14) Uani 1 1 d . . .
H41 H 0.2968 -0.2366 0.6418 0.041 Uiso 1 1 calc R . .
C42 C 0.3550(10) -0.0833(5) 0.7376(2) 0.0291(13) Uani 1 1 d . . .
C43 C 0.2986(9) -0.1574(5) 0.7717(2) 0.0285(12) Uani 1 1 d . . .
C44 C 0.3897(11) -0.0391(6) 0.6548(2) 0.0377(15) Uani 1 1 d . . .
H44A H 0.3084 0.0128 0.6580 0.057 Uiso 1 1 calc R . .
H44B H 0.3607 -0.0730 0.6222 0.057 Uiso 1 1 calc R . .
H44C H 0.5279 -0.0064 0.6605 0.057 Uiso 1 1 calc R . .
C45 C 0.8196(17) 0.3949(4) 0.8304(4) 0.082(4) Uani 1 1 d D . .
H45A H 0.7378 0.4158 0.8034 0.123 Uiso 0.855(7) 1 calc PR B 1
H45B H 0.9545 0.4313 0.8309 0.123 Uiso 0.855(7) 1 calc PR B 1
H45C H 0.7706 0.4113 0.8609 0.123 Uiso 0.855(7) 1 calc PR B 1
H45D H 0.7138 0.4303 0.8194 0.123 Uiso 0.145(7) 1 d PR B 2
H45E H 0.8730 0.3687 0.8023 0.123 Uiso 0.145(7) 1 d PR B 2
H45F H 0.9230 0.4427 0.8507 0.123 Uiso 0.145(7) 1 d PR B 2
C46 C 0.9367(14) 0.2396(7) 0.8785(2) 0.061(2) Uani 1 1 d D . .
H46A H 0.8691 0.2605 0.9052 0.091 Uiso 0.855(7) 1 calc PR B 1
H46B H 1.0706 0.2786 0.8820 0.091 Uiso 0.855(7) 1 calc PR B 1
H46C H 0.9398 0.1666 0.8791 0.091 Uiso 0.855(7) 1 calc PR B 1
H46D H 0.9023 0.1793 0.8967 0.091 Uiso 0.145(7) 1 d PR B 2
H46E H 1.0376 0.2899 0.8982 0.091 Uiso 0.145(7) 1 d PR B 2
H46F H 0.9865 0.2197 0.8486 0.091 Uiso 0.145(7) 1 d PR B 2

loop_
_atom_site_aniso_label
_atom_site_aniso_U_11
_atom_site_aniso_U_22
_atom_site_aniso_U_33
_atom_site_aniso_U_23
_atom_site_aniso_U_13
_atom_site_aniso_U_12
U1 0.03660(13) 0.02353(12) 0.02186(11) 0.00122(8) 0.00119(8) 0.00148(9)
U2 0.04301(15) 0.02921(13) 0.02637(12) -0.00201(9) 0.00161(10) 0.00437(10)
S1 0.0516(17) 0.0390(14) 0.0414(18) 0.0223(11) 0.0049(12) 0.0023(11)
S1A 0.064(6) 0.039(5) 0.072(9) 0.009(4) 0.008(5) 0.008(4)
S2 0.0588(16) 0.0495(15) 0.0378(12) -0.0006(9) 0.0040(10) 0.0016(11)
S2A 0.072(12) 0.065(11) 0.061(10) -0.017(8) -0.009(8) 0.015(9)
O1 0.043(3) 0.027(2) 0.036(2) 0.0053(18) 0.009(2) 0.009(2)
O2 0.045(3) 0.063(4) 0.030(2) 0.010(2) 0.006(2) 0.007(3)
O3 0.048(3) 0.027(2) 0.025(2) 0.0048(17) 0.0054(19) 0.006(2)
O4 0.075(4) 0.022(2) 0.023(2) -0.0011(17) 0.003(2) 0.015(2)
O5 0.047(3) 0.019(2) 0.026(2) 0.0033(16) 0.0024(19) 0.0017(19)
O6 0.055(3) 0.023(2) 0.025(2) 0.0010(17) -0.003(2) -0.003(2)
O7 0.096(5) 0.027(3) 0.047(3) 0.010(2) 0.003(3) -0.008(3)
O8 0.066(4) 0.026(2) 0.043(3) 0.000(2) 0.003(3) 0.014(2)
O9 0.055(3) 0.037(3) 0.029(2) 0.0017(19) 0.010(2) 0.003(2)
O10 0.055(3) 0.043(3) 0.047(3) -0.006(2) -0.004(3) 0.014(3)
O11 0.054(3) 0.045(3) 0.035(3) -0.001(2) -0.002(2) 0.017(3)
O12 0.061(4) 0.045(3) 0.037(3) -0.004(2) 0.012(2) 0.014(3)
O13 0.067(4) 0.045(3) 0.036(3) -0.008(2) 0.014(3) -0.007(3)
O14 0.062(3) 0.027(2) 0.025(2) 0.0004(17) 0.007(2) 0.005(2)
O15 0.055(3) 0.028(2) 0.026(2) 0.0003(18) 0.004(2) 0.003(2)
O16 0.058(4) 0.043(3) 0.053(3) 0.012(3) -0.004(3) -0.001(3)
O17 0.056(4) 0.069(4) 0.037(3) 0.013(3) 0.015(2) 0.015(3)
O18 0.052(3) 0.030(2) 0.037(2) 0.0020(19) 0.011(2) 0.008(2)
N1 0.029(3) 0.037(3) 0.025(2) 0.001(2) 0.003(2) -0.004(2)
N2 0.040(3) 0.024(3) 0.030(3) 0.002(2) 0.003(2) 0.010(2)
N3 0.043(3) 0.020(2) 0.027(2) 0.0056(19) 0.008(2) 0.002(2)
N4 0.031(3) 0.024(3) 0.031(3) -0.004(2) -0.004(2) 0.003(2)
N5 0.040(3) 0.059(4) 0.034(3) -0.013(3) -0.004(3) 0.023(3)
N6 0.057(4) 0.041(4) 0.037(3) 0.004(3) 0.011(3) 0.014(3)
N7 0.052(4) 0.026(3) 0.030(3) 0.003(2) 0.008(2) 0.004(3)
N8 0.031(3) 0.031(3) 0.025(2) 0.000(2) 0.000(2) 0.004(2)
C1 0.041(4) 0.053(4) 0.024(3) 0.001(3) 0.001(3) 0.001(3)
C2 0.035(3) 0.036(4) 0.032(3) -0.011(3) 0.004(3) -0.002(3)
C3 0.041(4) 0.027(3) 0.039(3) -0.006(3) 0.006(3) 0.002(3)
C4 0.026(3) 0.026(3) 0.034(3) -0.003(2) 0.006(2) 0.000(2)
C5 0.035(3) 0.026(3) 0.028(3) -0.002(2) 0.007(2) 0.003(3)
C6 0.029(3) 0.032(3) 0.025(3) -0.002(2) 0.003(2) 0.000(3)
C7 0.034(3) 0.026(3) 0.037(3) 0.000(2) 0.005(3) 0.007(3)
C8 0.041(4) 0.031(3) 0.031(3) 0.005(3) 0.003(3) 0.012(3)
C9 0.043(4) 0.024(3) 0.026(3) 0.005(2) 0.000(3) 0.009(3)
C10 0.060(5) 0.029(3) 0.035(3) 0.007(3) 0.005(3) 0.015(3)
C11 0.062(5) 0.023(3) 0.052(4) 0.010(3) 0.009(4) -0.001(3)
C12 0.049(4) 0.039(4) 0.040(4) 0.009(3) 0.006(3) -0.002(3)
C13 0.042(4) 0.039(4) 0.034(3) 0.003(3) 0.004(3) 0.008(3)
C14 0.040(3) 0.023(3) 0.025(3) 0.006(2) 0.002(2) 0.006(2)
C15 0.031(3) 0.031(3) 0.026(3) 0.004(2) 0.003(2) 0.006(3)
C16 0.029(3) 0.032(3) 0.024(3) 0.002(2) 0.000(2) 0.005(2)
C17 0.033(3) 0.037(4) 0.026(3) 0.001(2) 0.004(2) 0.005(3)
C18 0.035(3) 0.032(3) 0.030(3) -0.009(2) 0.000(3) 0.004(3)
C19 0.030(3) 0.029(3) 0.027(3) 0.001(2) -0.001(2) 0.002(3)
C20 0.026(3) 0.028(3) 0.027(3) 0.003(2) 0.001(2) 0.003(2)
C21 0.056(5) 0.030(4) 0.033(3) -0.001(3) -0.006(3) -0.002(3)
C23 0.062(6) 0.034(4) 0.094(7) 0.005(4) -0.016(5) 0.005(4)
C24 0.064(6) 0.063(6) 0.051(5) -0.024(4) -0.010(4) 0.027(5)
C25 0.048(4) 0.077(6) 0.028(3) -0.012(4) -0.002(3) 0.030(4)
C26 0.044(4) 0.074(6) 0.030(3) 0.001(3) 0.005(3) 0.028(4)
C27 0.036(4) 0.056(5) 0.031(3) -0.002(3) 0.005(3) 0.019(3)
C28 0.041(4) 0.052(5) 0.031(3) -0.002(3) 0.006(3) 0.015(3)
C29 0.042(4) 0.052(4) 0.030(3) -0.010(3) -0.003(3) 0.022(3)
C30 0.040(4) 0.060(5) 0.036(4) 0.010(3) 0.012(3) 0.023(4)
C31 0.050(4) 0.046(4) 0.036(4) 0.008(3) 0.014(3) 0.006(4)
C32 0.056(5) 0.038(4) 0.035(3) 0.008(3) 0.012(3) 0.006(3)
C33 0.078(7) 0.065(6) 0.050(5) 0.032(4) 0.026(4) 0.028(5)
C34 0.096(8) 0.065(6) 0.058(5) 0.034(5) 0.033(5) 0.037(6)
C35 0.078(7) 0.060(6) 0.058(5) 0.023(4) 0.020(5) 0.034(5)
C36 0.053(5) 0.043(4) 0.044(4) 0.010(3) 0.019(3) 0.010(4)
C37 0.045(4) 0.029(3) 0.035(3) 0.005(3) 0.004(3) 0.003(3)
C38 0.035(3) 0.033(3) 0.031(3) 0.000(3) 0.007(3) 0.006(3)
C39 0.030(3) 0.030(3) 0.026(3) -0.001(2) 0.002(2) 0.004(2)
C40 0.031(3) 0.028(3) 0.032(3) -0.004(2) 0.001(2) 0.003(3)
C41 0.038(4) 0.038(4) 0.024(3) -0.002(2) 0.000(2) 0.006(3)
C42 0.033(3) 0.029(3) 0.024(3) -0.001(2) -0.001(2) 0.008(3)
C43 0.031(3) 0.027(3) 0.024(3) -0.001(2) 0.001(2) 0.002(2)
C44 0.046(4) 0.040(4) 0.027(3) 0.004(3) 0.004(3) 0.008(3)
C45 0.081(8) 0.047(6) 0.099(8) 0.021(5) -0.025(7) -0.020(5)
C46 0.062(6) 0.053(5) 0.062(6) 0.006(4) -0.005(5) 0.001(4)

loop_
_atom_type_symbol
_atom_type_description
_atom_type_scat_dispersion_real
_atom_type_scat_dispersion_imag
_atom_type_scat_source
C C -0.0020 0.0020 'International Tables Vol C Tables 4.2.6.8 and 6.1.1.4'
H H 0.0000 0.0000 'International Tables Vol C Tables 4.2.6.8 and 6.1.1.4'
N N -0.0031 0.0040 'International Tables Vol C Tables 4.2.6.8 and 6.1.1.4'
O O -0.0041 0.0074 'International Tables Vol C Tables 4.2.6.8 and 6.1.1.4'
S S 0.1206 0.1480 'International Tables Vol C Tables 4.2.6.8 and 6.1.1.4'
U U -8.0114 4.5881 'International Tables Vol C Tables 4.2.6.8 and 6.1.1.4'

loop_
_geom_angle_atom_site_label_1
_geom_angle_atom_site_label_2
_geom_angle_atom_site_label_3
_geom_angle
_geom_angle_site_symmetry_1
_geom_angle_site_symmetry_3
_geom_angle_publ_flag
O2 U1 O1 176.3(2) . . ?
O2 U1 O4 88.0(2) . . ?
O1 U1 O4 95.1(2) . . ?
O2 U1 O5 94.4(2) . . ?
O1 U1 O5 88.77(19) . . ?
O4 U1 O5 66.63(15) . . ?
O2 U1 O7 88.7(3) . . ?
O1 U1 O7 87.6(2) . . ?
O4 U1 O7 150.83(18) . . ?
O5 U1 O7 142.53(18) . . ?
O2 U1 O6 88.2(2) . . ?
O1 U1 O6 91.3(2) . . ?
O4 U1 O6 131.57(15) . . ?
O5 U1 O6 65.57(15) . . ?
O7 U1 O6 77.23(18) . . ?
O2 U1 O3 89.1(2) . . ?
O1 U1 O3 90.33(19) . . ?
O4 U1 O3 65.96(15) . . ?
O5 U1 O3 132.30(15) . . ?
O7 U1 O3 85.02(18) . . ?
O6 U1 O3 162.09(15) . . ?
O10 U2 O11 175.6(3) . . ?
O10 U2 O13 89.0(3) . . ?
O11 U2 O13 94.7(3) . . ?
O10 U2 O16 90.2(3) . . ?
O11 U2 O16 85.4(2) . . ?
O13 U2 O16 145.8(2) . . ?
O10 U2 O14 98.3(2) . . ?
O11 U2 O14 85.3(2) . . ?
O13 U2 O14 66.42(18) . . ?
O16 U2 O14 147.2(2) . . ?
O10 U2 O12 89.8(2) . . ?
O11 U2 O12 89.6(2) . . ?
O13 U2 O12 65.82(19) . . ?
O16 U2 O12 79.9(2) . . ?
O14 U2 O12 131.30(18) . . ?
O10 U2 O15 84.3(2) . . ?
O11 U2 O15 95.1(2) . . ?
O13 U2 O15 129.44(18) . . ?
O16 U2 O15 84.47(19) . . ?
O14 U2 O15 65.19(16) . . ?
O12 U2 O15 163.30(18) . . ?
O7 S1 C23 102.3(4) . . ?
O7 S1 C22 103.0(5) . . ?
C23 S1 C22 96.1(6) . . ?
O7 S1A C22A 99.7(18) . . ?
O7 S1A C23 102.5(6) . . ?
C22A S1A C23 100.3(17) . . ?
O16 S2 C45 105.4(5) . . ?
O16 S2 C46 106.4(4) . . ?
C45 S2 C46 101.8(5) . . ?
O16 S2 H45E 121.9 . . ?
C46 S2 H45E 118.4 . . ?
O16 S2 H46F 123.4 . . ?
C45 S2 H46F 118.1 . . ?
H45E S2 H46F 114.3 . . ?
O16 S2A C45 103.2(7) . . ?
O16 S2A C46 104.1(7) . . ?
C45 S2A C46 101.9(5) . . ?
C6 O3 U1 115.9(4) . . ?
C5 O4 U1 122.8(4) . . ?
C20 O5 U1 122.7(4) . . ?
C19 O6 U1 116.9(4) . . ?
S1A O7 U1 159.3(6) . . ?
S1 O7 U1 126.3(4) . . ?
C29 O12 U2 117.1(5) . . ?
C28 O13 U2 123.3(5) . . ?
C43 O14 U2 123.2(4) . . ?
C42 O15 U2 117.6(4) . . ?
S2 O16 S2A 53.2(5) . . ?
S2 O16 U2 139.7(4) . . ?
S2A O16 U2 124.8(5) . . ?
C6 N1 C2 121.5(6) . . ?
C6 N1 C1 118.6(6) . . ?
C2 N1 C1 119.9(6) . . ?
C7 N2 C8 123.5(6) . . ?
C7 N2 H2 118.3 . . ?
C8 N2 H2 118.3 . . ?
C15 N3 C14 124.5(5) . . ?
C15 N3 H3N 117.7 . . ?
C14 N3 H3N 117.7 . . ?
C19 N4 C18 121.1(6) . . ?
C19 N4 C21 120.0(6) . . ?
C18 N4 C21 118.9(5) . . ?
C29 N5 C25 121.3(8) . . ?
C29 N5 C24 117.5(8) . . ?
C25 N5 C24 121.2(7) . . ?
C30 N6 C31 122.8(7) . . ?
C30 N6 H6 118.6 . . ?
C31 N6 H6 118.6 . . ?
C38 N7 C37 123.0(6) . . ?
C38 N7 H7 118.5 . . ?
C37 N7 H7 118.5 . . ?
C42 N8 C41 120.6(6) . . ?
C42 N8 C44 120.0(6) . . ?
C41 N8 C44 119.3(5) . . ?
N1 C1 H1A 109.5 . . ?
N1 C1 H1B 109.5 . . ?
H1A C1 H1B 109.5 . . ?
N1 C1 H1C 109.5 . . ?
H1A C1 H1C 109.5 . . ?
H1B C1 H1C 109.5 . . ?
C3 C2 N1 121.4(6) . . ?
C3 C2 H2A 119.3 . . ?
N1 C2 H2A 119.3 . . ?
C2 C3 C4 120.7(6) . . ?
C2 C3 H3 119.6 . . ?
C4 C3 H3 119.6 . . ?
C5 C4 C3 117.4(6) . . ?
C5 C4 C7 122.0(6) . . ?
C3 C4 C7 120.7(6) . . ?
O4 C5 C4 124.8(6) . . ?
O4 C5 C6 113.7(6) . . ?
C4 C5 C6 121.5(6) . . ?
O3 C6 N1 123.1(6) . . ?
O3 C6 C5 119.7(5) . . ?
N1 C6 C5 117.2(6) . . ?
O8 C7 N2 122.6(6) . . ?
O8 C7 C4 121.4(6) . . ?
N2 C7 C4 116.0(6) . . ?
N2 C8 C9 112.7(5) . . ?
N2 C8 H8A 109.1 . . ?
C9 C8 H8A 109.1 . . ?
N2 C8 H8B 109.1 . . ?
C9 C8 H8B 109.1 . . ?
H8A C8 H8B 107.8 . . ?
C10 C9 C14 117.5(7) . . ?
C10 C9 C8 121.1(6) . . ?
C14 C9 C8 121.5(6) . . ?
C11 C10 C9 123.0(7) . . ?
C11 C10 H10 118.5 . . ?
C9 C10 H10 118.5 . . ?
C10 C11 C12 119.1(7) . . ?
C10 C11 H11 120.5 . . ?
C12 C11 H11 120.5 . . ?
C11 C12 C13 120.5(8) . . ?
C11 C12 H12 119.8 . . ?
C13 C12 H12 119.8 . . ?
C12 C13 C14 120.2(7) . . ?
C12 C13 H13 119.9 . . ?
C14 C13 H13 119.9 . . ?
C13 C14 C9 119.7(6) . . ?
C13 C14 N3 119.7(6) . . ?
C9 C14 N3 120.6(6) . . ?
O9 C15 N3 123.5(6) . . ?
O9 C15 C16 121.2(6) . . ?
N3 C15 C16 115.3(5) . . ?
C20 C16 C17 119.3(6) . . ?
C20 C16 C15 123.5(6) . . ?
C17 C16 C15 117.2(6) . . ?
C18 C17 C16 120.2(6) . . ?
C18 C17 H17 119.9 . . ?
C16 C17 H17 119.9 . . ?
C17 C18 N4 120.8(6) . . ?
C17 C18 H18 119.6 . . ?
N4 C18 H18 119.6 . . ?
O6 C19 N4 121.0(6) . . ?
O6 C19 C20 119.2(6) . . ?
N4 C19 C20 119.9(6) . . ?
O5 C20 C16 126.8(6) . . ?
O5 C20 C19 114.5(5) . . ?
C16 C20 C19 118.7(6) . . ?
N4 C21 H21A 109.5 . . ?
N4 C21 H21B 109.5 . . ?
H21A C21 H21B 109.5 . . ?
N4 C21 H21C 109.5 . . ?
H21A C21 H21C 109.5 . . ?
H21B C21 H21C 109.5 . . ?
S1 C22 H22A 109.5 . . ?
S1 C22 H22B 109.5 . . ?
H22A C22 H22B 109.5 . . ?
S1 C22 H22C 109.5 . . ?
H22A C22 H22C 109.5 . . ?
H22B C22 H22C 109.5 . . ?
S1A C22A H22D 109.5 . . ?
S1A C22A H22E 109.5 . . ?
H22D C22A H22E 109.5 . . ?
S1A C22A H22F 109.5 . . ?
H22D C22A H22F 109.5 . . ?
H22E C22A H22F 109.5 . . ?
S1 C23 H23A 109.5 . . ?
S1A C23 H23A 83.7 . . ?
S1 C23 H23B 109.5 . . ?
S1A C23 H23B 106.8 . . ?
H23A C23 H23B 109.5 . . ?
S1 C23 H23C 109.5 . . ?
S1A C23 H23C 133.8 . . ?
H23A C23 H23C 109.5 . . ?
H23B C23 H23C 109.5 . . ?
S1 C23 H23D 102.4 . . ?
S1A C23 H23D 110.3 . . ?
H23A C23 H23D 75.9 . . ?
H23B C23 H23D 142.9 . . ?
S1 C23 H23E 137.4 . . ?
S1A C23 H23E 110.4 . . ?
H23A C23 H23E 54.8 . . ?
H23B C23 H23E 56.4 . . ?
H23C C23 H23E 113.2 . . ?
H23D C23 H23E 109.5 . . ?
S1 C23 H23F 84.7 . . ?
S1A C23 H23F 107.7 . . ?
H23A C23 H23F 163.8 . . ?
H23B C23 H23F 56.8 . . ?
H23C C23 H23F 71.3 . . ?
H23D C23 H23F 109.5 . . ?
H23E C23 H23F 109.5 . . ?
N5 C24 H24A 109.5 . . ?
N5 C24 H24B 109.5 . . ?
H24A C24 H24B 109.5 . . ?
N5 C24 H24C 109.5 . . ?
H24A C24 H24C 109.5 . . ?
H24B C24 H24C 109.5 . . ?
C26 C25 N5 121.4(7) . . ?
C26 C25 H25 119.3 . . ?
N5 C25 H25 119.3 . . ?
C25 C26 C27 121.6(8) . . ?
C25 C26 H26 119.2 . . ?
C27 C26 H26 119.2 . . ?
C28 C27 C26 117.5(8) . . ?
C28 C27 C30 122.1(6) . . ?
C26 C27 C30 120.3(7) . . ?
O13 C28 C27 126.6(8) . . ?
O13 C28 C29 112.7(7) . . ?
C27 C28 C29 120.6(7) . . ?
O12 C29 N5 123.1(8) . . ?
O12 C29 C28 119.4(6) . . ?
N5 C29 C28 117.5(7) . . ?
O17 C30 N6 123.6(8) . . ?
O17 C30 C27 120.8(7) . . ?
N6 C30 C27 115.6(7) . . ?
N6 C31 C32 112.6(7) . . ?
N6 C31 H31A 109.1 . . ?
C32 C31 H31A 109.1 . . ?
N6 C31 H31B 109.1 . . ?
C32 C31 H31B 109.1 . . ?
H31A C31 H31B 107.8 . . ?
C37 C32 C33 116.8(8) . . ?
C37 C32 C31 122.3(6) . . ?
C33 C32 C31 121.0(7) . . ?
C34 C33 C32 122.5(8) . . ?
C34 C33 H33 118.7 . . ?
C32 C33 H33 118.7 . . ?
C33 C34 C35 119.4(8) . . ?
C33 C34 H34 120.3 . . ?
C35 C34 H34 120.3 . . ?
C36 C35 C34 120.2(8) . . ?
C36 C35 H35 119.9 . . ?
C34 C35 H35 119.9 . . ?
C35 C36 C37 119.9(8) . . ?
C35 C36 H36 120.1 . . ?
C37 C36 H36 120.1 . . ?
C36 C37 C32 121.2(7) . . ?
C36 C37 N7 119.4(7) . . ?
C32 C37 N7 119.4(7) . . ?
O18 C38 N7 123.4(6) . . ?
O18 C38 C39 120.5(6) . . ?
N7 C38 C39 116.1(6) . . ?
C43 C39 C40 118.2(6) . . ?
C43 C39 C38 123.1(6) . . ?
C40 C39 C38 118.7(6) . . ?
C41 C40 C39 121.2(6) . . ?
C41 C40 H40 119.4 . . ?
C39 C40 H40 119.4 . . ?
C40 C41 N8 121.0(6) . . ?
C40 C41 H41 119.5 . . ?
N8 C41 H41 119.5 . . ?
O15 C42 N8 121.1(6) . . ?
O15 C42 C43 119.3(5) . . ?
N8 C42 C43 119.6(6) . . ?
O14 C43 C39 126.2(6) . . ?
O14 C43 C42 114.5(6) . . ?
C39 C43 C42 119.4(5) . . ?
N8 C44 H44A 109.5 . . ?
N8 C44 H44B 109.5 . . ?
H44A C44 H44B 109.5 . . ?
N8 C44 H44C 109.5 . . ?
H44A C44 H44C 109.5 . . ?
H44B C44 H44C 109.5 . . ?
S2A C45 S2 47.2(5) . . ?
S2A C45 H45A 120.9 . . ?
S2 C45 H45A 109.5 . . ?
S2A C45 H45B 128.9 . . ?
S2 C45 H45B 109.5 . . ?
H45A C45 H45B 109.5 . . ?
S2A C45 H45C 62.4 . . ?
S2 C45 H45C 109.5 . . ?
H45A C45 H45C 109.5 . . ?
H45B C45 H45C 109.5 . . ?
S2A C45 H45D 109.5 . . ?
S2 C45 H45D 125.9 . . ?
H45B C45 H45D 118.1 . . ?
H45C C45 H45D 78.1 . . ?
S2A C45 H45E 109.3 . . ?
S2 C45 H45E 62.1 . . ?
H45A C45 H45E 77.9 . . ?
H45B C45 H45E 72.0 . . ?
H45C C45 H45E 170.8 . . ?
H45D C45 H45E 109.5 . . ?
S2A C45 H45F 109.6 . . ?
S2 C45 H45F 124.0 . . ?
H45A C45 H45F 123.1 . . ?
H45C C45 H45F 71.5 . . ?
H45D C45 H45F 109.5 . . ?
H45E C45 H45F 109.5 . . ?
S2A C46 S2 47.2(5) . . ?
S2A C46 H46A 62.3 . . ?
S2 C46 H46A 109.5 . . ?
S2A C46 H46B 123.9 . . ?
S2 C46 H46B 109.5 . . ?
H46A C46 H46B 109.5 . . ?
S2A C46 H46C 125.9 . . ?
S2 C46 H46C 109.5 . . ?
H46A C46 H46C 109.5 . . ?
H46B C46 H46C 109.5 . . ?
S2A C46 H46D 109.4 . . ?
S2 C46 H46D 125.4 . . ?
H46A C46 H46D 73.2 . . ?
H46B C46 H46D 121.0 . . ?
S2A C46 H46E 109.7 . . ?
S2 C46 H46E 124.5 . . ?
H46A C46 H46E 76.6 . . ?
H46C C46 H46E 120.3 . . ?
H46D C46 H46E 109.5 . . ?
S2A C46 H46F 109.3 . . ?
S2 C46 H46F 62.1 . . ?
H46A C46 H46F 171.3 . . ?
H46B C46 H46F 76.6 . . ?
H46C C46 H46F 73.2 . . ?
H46D C46 H46F 109.5 . . ?
H46E C46 H46F 109.5 . . ?

loop_
_geom_bond_atom_site_label_1
_geom_bond_atom_site_label_2
_geom_bond_distance
_geom_bond_site_symmetry_2
_geom_bond_publ_flag
U1 O2 1.770(6) . ?
U1 O1 1.780(5) . ?
U1 O4 2.306(4) . ?
U1 O5 2.362(4) . ?
U1 O7 2.378(5) . ?
U1 O6 2.450(4) . ?
U1 O3 2.464(4) . ?
U2 O10 1.772(6) . ?
U2 O11 1.772(5) . ?
U2 O13 2.319(6) . ?
U2 O16 2.347(6) . ?
U2 O14 2.374(5) . ?
U2 O12 2.447(5) . ?
U2 O15 2.477(4) . ?
S1 O7 1.560(7) . ?
S1 C23 1.756(5) . ?
S1 C22 1.757(5) . ?
S1A O7 1.556(11) . ?
S1A C22A 1.757(5) . ?
S1A C23 1.757(5) . ?
S2 O16 1.544(7) . ?
S2 C45 1.757(5) . ?
S2 C46 1.757(5) . ?
S2 H45E 1.5603 . ?
S2 H46F 1.5598 . ?
S2A O16 1.596(16) . ?
S2A C45 1.756(5) . ?
S2A C46 1.757(5) . ?
O3 C6 1.263(8) . ?
O4 C5 1.304(7) . ?
O5 C20 1.283(7) . ?
O6 C19 1.286(8) . ?
O8 C7 1.229(8) . ?
O9 C15 1.225(8) . ?
O12 C29 1.254(10) . ?
O13 C28 1.309(8) . ?
O14 C43 1.307(7) . ?
O15 C42 1.288(8) . ?
O17 C30 1.235(9) . ?
O18 C38 1.252(8) . ?
N1 C6 1.355(8) . ?
N1 C2 1.380(9) . ?
N1 C1 1.480(8) . ?
N2 C7 1.342(8) . ?
N2 C8 1.463(8) . ?
N2 H2 0.8800 . ?
N3 C15 1.362(8) . ?
N3 C14 1.417(8) . ?
N3 H3N 0.8800 . ?
N4 C19 1.347(8) . ?
N4 C18 1.377(9) . ?
N4 C21 1.487(9) . ?
N5 C29 1.356(9) . ?
N5 C25 1.373(12) . ?
N5 C24 1.474(12) . ?
N6 C30 1.339(10) . ?
N6 C31 1.460(10) . ?
N6 H6 0.8800 . ?
N7 C38 1.351(8) . ?
N7 C37 1.421(8) . ?
N7 H7 0.8800 . ?
N8 C42 1.355(8) . ?
N8 C41 1.379(9) . ?
N8 C44 1.457(9) . ?
C1 H1A 0.9800 . ?
C1 H1B 0.9800 . ?
C1 H1C 0.9800 . ?
C2 C3 1.353(10) . ?
C2 H2A 0.9500 . ?
C3 C4 1.412(9) . ?
C3 H3 0.9500 . ?
C4 C5 1.385(9) . ?
C4 C7 1.502(9) . ?
C5 C6 1.446(9) . ?
C8 C9 1.501(10) . ?
C8 H8A 0.9900 . ?
C8 H8B 0.9900 . ?
C9 C10 1.394(10) . ?
C9 C14 1.412(9) . ?
C10 C11 1.365(12) . ?
C10 H10 0.9500 . ?
C11 C12 1.378(12) . ?
C11 H11 0.9500 . ?
C12 C13 1.390(10) . ?
C12 H12 0.9500 . ?
C13 C14 1.395(10) . ?
C13 H13 0.9500 . ?
C15 C16 1.510(9) . ?
C16 C20 1.391(8) . ?
C16 C17 1.411(9) . ?
C17 C18 1.373(10) . ?
C17 H17 0.9500 . ?
C18 H18 0.9500 . ?
C19 C20 1.447(9) . ?
C21 H21A 0.9800 . ?
C21 H21B 0.9800 . ?
C21 H21C 0.9800 . ?
C22 H22A 0.9800 . ?
C22 H22B 0.9800 . ?
C22 H22C 0.9800 . ?
C22A H22D 0.9800 . ?
C22A H22E 0.9800 . ?
C22A H22F 0.9800 . ?
C23 H23A 0.9800 . ?
C23 H23B 0.9800 . ?
C23 H23C 0.9800 . ?
C23 H23D 0.9799 . ?
C23 H23E 0.9799 . ?
C23 H23F 0.9800 . ?
C24 H24A 0.9800 . ?
C24 H24B 0.9800 . ?
C24 H24C 0.9800 . ?
C25 C26 1.334(13) . ?
C25 H25 0.9500 . ?
C26 C27 1.417(10) . ?
C26 H26 0.9500 . ?
C27 C28 1.368(11) . ?
C27 C30 1.517(12) . ?
C28 C29 1.468(12) . ?
C31 C32 1.491(11) . ?
C31 H31A 0.9900 . ?
C31 H31B 0.9900 . ?
C32 C37 1.404(10) . ?
C32 C33 1.406(10) . ?
C33 C34 1.364(13) . ?
C33 H33 0.9500 . ?
C34 C35 1.396(13) . ?
C34 H34 0.9500 . ?
C35 C36 1.378(11) . ?
C35 H35 0.9500 . ?
C36 C37 1.392(11) . ?
C36 H36 0.9500 . ?
C38 C39 1.496(9) . ?
C39 C43 1.388(9) . ?
C39 C40 1.416(9) . ?
C40 C41 1.347(10) . ?
C40 H40 0.9500 . ?
C41 H41 0.9500 . ?
C42 C43 1.441(9) . ?
C44 H44A 0.9800 . ?
C44 H44B 0.9800 . ?
C44 H44C 0.9800 . ?
C45 H45A 0.9800 . ?
C45 H45B 0.9800 . ?
C45 H45C 0.9800 . ?
C45 H45D 0.9799 . ?
C45 H45E 0.9799 . ?
C45 H45F 0.9801 . ?
C46 H46A 0.9800 . ?
C46 H46B 0.9800 . ?
C46 H46C 0.9800 . ?
C46 H46D 0.9802 . ?
C46 H46E 0.9801 . ?
C46 H46F 0.9800 . ?

loop_
_geom_torsion_atom_site_label_1
_geom_torsion_atom_site_label_2
_geom_torsion_atom_site_label_3
_geom_torsion_atom_site_label_4
_geom_torsion
_geom_torsion_site_symmetry_1
_geom_torsion_site_symmetry_2
_geom_torsion_site_symmetry_3
_geom_torsion_site_symmetry_4
_geom_torsion_publ_flag
O2 U1 O3 C6 -79.4(5) . . . . ?
O1 U1 O3 C6 104.2(5) . . . . ?
O4 U1 O3 C6 8.8(4) . . . . ?
O5 U1 O3 C6 15.6(6) . . . . ?
O7 U1 O3 C6 -168.2(5) . . . . ?
O6 U1 O3 C6 -160.5(5) . . . . ?
O2 U1 O4 C5 77.0(6) . . . . ?
O1 U1 O4 C5 -100.9(6) . . . . ?
O5 U1 O4 C5 172.6(6) . . . . ?
O7 U1 O4 C5 -6.6(8) . . . . ?
O6 U1 O4 C5 162.8(5) . . . . ?
O3 U1 O4 C5 -12.8(5) . . . . ?
O2 U1 O5 C20 -95.4(5) . . . . ?
O1 U1 O5 C20 82.6(5) . . . . ?
O4 U1 O5 C20 178.7(5) . . . . ?
O7 U1 O5 C20 -2.0(7) . . . . ?
O6 U1 O5 C20 -9.4(5) . . . . ?
O3 U1 O5 C20 171.9(4) . . . . ?
O2 U1 O6 C19 103.5(5) . . . . ?
O1 U1 O6 C19 -80.1(5) . . . . ?
O4 U1 O6 C19 17.9(6) . . . . ?
O5 U1 O6 C19 7.9(5) . . . . ?
O7 U1 O6 C19 -167.4(5) . . . . ?
O3 U1 O6 C19 -175.2(5) . . . . ?
C22A S1A O7 S1 32.5(16) . . . . ?
C23 S1A O7 S1 -70.3(4) . . . . ?
C22A S1A O7 U1 44(2) . . . . ?
C23 S1A O7 U1 -59.0(18) . . . . ?
C23 S1 O7 S1A 70.3(3) . . . . ?
C22 S1 O7 S1A -29.0(7) . . . . ?
C23 S1 O7 U1 -104.7(5) . . . . ?
C22 S1 O7 U1 155.9(6) . . . . ?
O2 U1 O7 S1A 106.9(15) . . . . ?
O1 U1 O7 S1A -73.4(15) . . . . ?
O4 U1 O7 S1A -169.6(12) . . . . ?
O5 U1 O7 S1A 11.5(17) . . . . ?
O6 U1 O7 S1A 18.5(14) . . . . ?
O3 U1 O7 S1A -163.9(15) . . . . ?
O2 U1 O7 S1 114.6(5) . . . . ?
O1 U1 O7 S1 -65.7(5) . . . . ?
O4 U1 O7 S1 -162.0(4) . . . . ?
O5 U1 O7 S1 19.2(7) . . . . ?
O6 U1 O7 S1 26.2(5) . . . . ?
O3 U1 O7 S1 -156.3(5) . . . . ?
O10 U2 O12 C29 98.9(6) . . . . ?
O11 U2 O12 C29 -85.4(6) . . . . ?
O13 U2 O12 C29 9.9(5) . . . . ?
O16 U2 O12 C29 -170.8(6) . . . . ?
O14 U2 O12 C29 -2.0(7) . . . . ?
O15 U2 O12 C29 167.9(6) . . . . ?
O10 U2 O13 C28 -101.5(6) . . . . ?
O11 U2 O13 C28 76.1(6) . . . . ?
O16 U2 O13 C28 -12.6(9) . . . . ?
O14 U2 O13 C28 158.9(7) . . . . ?
O12 U2 O13 C28 -11.3(6) . . . . ?
O15 U2 O13 C28 176.7(5) . . . . ?
O10 U2 O14 C43 83.0(6) . . . . ?
O11 U2 O14 C43 -94.5(5) . . . . ?
O13 U2 O14 C43 168.2(6) . . . . ?
O16 U2 O14 C43 -20.6(7) . . . . ?
O12 U2 O14 C43 -179.8(5) . . . . ?
O15 U2 O14 C43 3.3(5) . . . . ?
O10 U2 O15 C42 -102.4(5) . . . . ?
O11 U2 O15 C42 82.0(5) . . . . ?
O13 U2 O15 C42 -18.4(6) . . . . ?
O16 U2 O15 C42 166.8(5) . . . . ?
O14 U2 O15 C42 -0.5(5) . . . . ?
O12 U2 O15 C42 -172.2(6) . . . . ?
C45 S2 O16 S2A -54.2(4) . . . . ?
C46 S2 O16 S2A 53.5(4) . . . . ?
C45 S2 O16 U2 -156.9(6) . . . . ?
C46 S2 O16 U2 -49.2(7) . . . . ?
C45 S2A O16 S2 53.4(4) . . . . ?
C46 S2A O16 S2 -52.6(4) . . . . ?
C45 S2A O16 U2 -176.8(5) . . . . ?
C46 S2A O16 U2 77.2(7) . . . . ?
O10 U2 O16 S2 -173.5(6) . . . . ?
O11 U2 O16 S2 6.3(6) . . . . ?
O13 U2 O16 S2 98.0(7) . . . . ?
O14 U2 O16 S2 -67.6(7) . . . . ?
O12 U2 O16 S2 96.7(6) . . . . ?
O15 U2 O16 S2 -89.3(6) . . . . ?
O10 U2 O16 S2A 114.5(6) . . . . ?
O11 U2 O16 S2A -65.7(6) . . . . ?
O13 U2 O16 S2A 25.9(8) . . . . ?
O14 U2 O16 S2A -139.6(5) . . . . ?
O12 U2 O16 S2A 24.7(6) . . . . ?
O15 U2 O16 S2A -161.3(6) . . . . ?
C6 N1 C2 C3 1.3(10) . . . . ?
C1 N1 C2 C3 -179.6(7) . . . . ?
N1 C2 C3 C4 -2.2(11) . . . . ?
C2 C3 C4 C5 -1.1(10) . . . . ?
C2 C3 C4 C7 177.9(7) . . . . ?
U1 O4 C5 C4 -163.8(5) . . . . ?
U1 O4 C5 C6 14.9(8) . . . . ?
C3 C4 C5 O4 -176.0(7) . . . . ?
C7 C4 C5 O4 5.0(11) . . . . ?
C3 C4 C5 C6 5.4(10) . . . . ?
C7 C4 C5 C6 -173.7(6) . . . . ?
U1 O3 C6 N1 174.3(5) . . . . ?
U1 O3 C6 C5 -5.2(8) . . . . ?
C2 N1 C6 O3 -176.7(6) . . . . ?
C1 N1 C6 O3 4.2(10) . . . . ?
C2 N1 C6 C5 2.8(9) . . . . ?
C1 N1 C6 C5 -176.3(6) . . . . ?
O4 C5 C6 O3 -5.5(9) . . . . ?
C4 C5 C6 O3 173.3(6) . . . . ?
O4 C5 C6 N1 175.0(6) . . . . ?
C4 C5 C6 N1 -6.2(10) . . . . ?
C8 N2 C7 O8 5.3(11) . . . . ?
C8 N2 C7 C4 -175.6(6) . . . . ?
C5 C4 C7 O8 -172.5(7) . . . . ?
C3 C4 C7 O8 8.5(10) . . . . ?
C5 C4 C7 N2 8.4(9) . . . . ?
C3 C4 C7 N2 -170.6(6) . . . . ?
C7 N2 C8 C9 87.6(8) . . . . ?
N2 C8 C9 C10 -103.5(7) . . . . ?
N2 C8 C9 C14 77.8(8) . . . . ?
C14 C9 C10 C11 -0.6(10) . . . . ?
C8 C9 C10 C11 -179.3(7) . . . . ?
C9 C10 C11 C12 1.5(12) . . . . ?
C10 C11 C12 C13 -2.3(12) . . . . ?
C11 C12 C13 C14 2.3(11) . . . . ?
C12 C13 C14 C9 -1.4(10) . . . . ?
C12 C13 C14 N3 -178.7(6) . . . . ?
C10 C9 C14 C13 0.5(9) . . . . ?
C8 C9 C14 C13 179.2(6) . . . . ?
C10 C9 C14 N3 177.8(6) . . . . ?
C8 C9 C14 N3 -3.5(9) . . . . ?
C15 N3 C14 C13 -47.8(9) . . . . ?
C15 N3 C14 C9 134.9(7) . . . . ?
C14 N3 C15 O9 -5.3(11) . . . . ?
C14 N3 C15 C16 174.4(6) . . . . ?
O9 C15 C16 C20 178.0(6) . . . . ?
N3 C15 C16 C20 -1.6(9) . . . . ?
O9 C15 C16 C17 -0.4(9) . . . . ?
N3 C15 C16 C17 180.0(6) . . . . ?
C20 C16 C17 C18 0.5(10) . . . . ?
C15 C16 C17 C18 179.0(6) . . . . ?
C16 C17 C18 N4 -2.1(10) . . . . ?
C19 N4 C18 C17 1.0(10) . . . . ?
C21 N4 C18 C17 -176.9(6) . . . . ?
U1 O6 C19 N4 173.4(5) . . . . ?
U1 O6 C19 C20 -6.7(8) . . . . ?
C18 N4 C19 O6 -178.6(6) . . . . ?
C21 N4 C19 O6 -0.7(10) . . . . ?
C18 N4 C19 C20 1.5(9) . . . . ?
C21 N4 C19 C20 179.5(6) . . . . ?
U1 O5 C20 C16 -168.8(5) . . . . ?
U1 O5 C20 C19 9.6(7) . . . . ?
C17 C16 C20 O5 -179.7(6) . . . . ?
C15 C16 C20 O5 1.9(10) . . . . ?
C17 C16 C20 C19 2.0(9) . . . . ?
C15 C16 C20 C19 -176.4(6) . . . . ?
O6 C19 C20 O5 -1.4(9) . . . . ?
N4 C19 C20 O5 178.5(6) . . . . ?
O6 C19 C20 C16 177.1(6) . . . . ?
N4 C19 C20 C16 -3.0(9) . . . . ?
O7 S1 C23 S1A -68.6(7) . . . . ?
C22 S1 C23 S1A 36.1(8) . . . . ?
O7 S1A C23 S1 69.1(8) . . . . ?
C22A S1A C23 S1 -33.3(17) . . . . ?
C29 N5 C25 C26 -2.7(11) . . . . ?
C24 N5 C25 C26 177.6(7) . . . . ?
N5 C25 C26 C27 0.9(12) . . . . ?
C25 C26 C27 C28 -0.2(11) . . . . ?
C25 C26 C27 C30 -178.6(7) . . . . ?
U2 O13 C28 C27 -167.8(6) . . . . ?
U2 O13 C28 C29 11.2(9) . . . . ?
C26 C27 C28 O13 180.0(7) . . . . ?
C30 C27 C28 O13 -1.6(12) . . . . ?
C26 C27 C28 C29 1.0(11) . . . . ?
C30 C27 C28 C29 179.4(6) . . . . ?
U2 O12 C29 N5 172.3(5) . . . . ?
U2 O12 C29 C28 -8.6(9) . . . . ?
C25 N5 C29 O12 -177.4(7) . . . . ?
C24 N5 C29 O12 2.3(11) . . . . ?
C25 N5 C29 C28 3.4(10) . . . . ?
C24 N5 C29 C28 -176.8(7) . . . . ?
O13 C28 C29 O12 -0.9(10) . . . . ?
C27 C28 C29 O12 178.2(7) . . . . ?
O13 C28 C29 N5 178.3(6) . . . . ?
C27 C28 C29 N5 -2.7(11) . . . . ?
C31 N6 C30 O17 -2.4(12) . . . . ?
C31 N6 C30 C27 177.1(7) . . . . ?
C28 C27 C30 O17 176.7(7) . . . . ?
C26 C27 C30 O17 -5.0(11) . . . . ?
C28 C27 C30 N6 -2.9(10) . . . . ?
C26 C27 C30 N6 175.5(7) . . . . ?
C30 N6 C31 C32 -86.3(9) . . . . ?
N6 C31 C32 C37 -73.8(9) . . . . ?
N6 C31 C32 C33 106.3(9) . . . . ?
C37 C32 C33 C34 0.0(16) . . . . ?
C31 C32 C33 C34 179.9(10) . . . . ?
C32 C33 C34 C35 -0.9(19) . . . . ?
C33 C34 C35 C36 1.1(18) . . . . ?
C34 C35 C36 C37 -0.3(16) . . . . ?
C35 C36 C37 C32 -0.7(13) . . . . ?
C35 C36 C37 N7 178.3(8) . . . . ?
C33 C32 C37 C36 0.8(12) . . . . ?
C31 C32 C37 C36 -179.1(8) . . . . ?
C33 C32 C37 N7 -178.2(8) . . . . ?
C31 C32 C37 N7 1.9(12) . . . . ?
C38 N7 C37 C36 53.6(11) . . . . ?
C38 N7 C37 C32 -127.3(8) . . . . ?
C37 N7 C38 O18 13.4(11) . . . . ?
C37 N7 C38 C39 -166.8(6) . . . . ?
O18 C38 C39 C43 175.5(6) . . . . ?
N7 C38 C39 C43 -4.3(10) . . . . ?
O18 C38 C39 C40 -7.0(10) . . . . ?
N7 C38 C39 C40 173.2(6) . . . . ?
C43 C39 C40 C41 -0.4(10) . . . . ?
C38 C39 C40 C41 -178.0(6) . . . . ?
C39 C40 C41 N8 0.5(10) . . . . ?
C42 N8 C41 C40 1.4(10) . . . . ?
C44 N8 C41 C40 -176.8(7) . . . . ?
U2 O15 C42 N8 178.4(5) . . . . ?
U2 O15 C42 C43 -2.0(8) . . . . ?
C41 N8 C42 O15 176.4(6) . . . . ?
C44 N8 C42 O15 -5.4(10) . . . . ?
C41 N8 C42 C43 -3.2(9) . . . . ?
C44 N8 C42 C43 175.0(6) . . . . ?
U2 O14 C43 C39 175.8(5) . . . . ?
U2 O14 C43 C42 -5.5(8) . . . . ?
C40 C39 C43 O14 177.3(6) . . . . ?
C38 C39 C43 O14 -5.2(11) . . . . ?
C40 C39 C43 C42 -1.4(9) . . . . ?
C38 C39 C43 C42 176.1(6) . . . . ?
O15 C42 C43 O14 4.8(9) . . . . ?
N8 C42 C43 O14 -175.6(6) . . . . ?
O15 C42 C43 C39 -176.4(6) . . . . ?
N8 C42 C43 C39 3.2(10) . . . . ?
O16 S2A C45 S2 -50.4(6) . . . . ?
C46 S2A C45 S2 57.4(5) . . . . ?
O16 S2 C45 S2A 53.6(6) . . . . ?
C46 S2 C45 S2A -57.4(5) . . . . ?
O16 S2A C46 S2 49.6(6) . . . . ?
C45 S2A C46 S2 -57.4(5) . . . . ?
O16 S2 C46 S2A -52.8(6) . . . . ?
C45 S2 C46 S2A 57.4(5) . . . . ?
